data_4107837
loop_
_publ_author_name
'Craig A. Parish'
'Scott K. Smith'
'Kathleen Calati'
'Deborah Zink'
'Kenneth Wilson'
'Terry Roemer'
'Bo Jiang'
'Deming Xu'
'Gerald Bills'
'Gonzalo Platas'
'Fernando Pel\'aez'
'Maria Teresa D\'iez'
'Nancy Tsou'
'Arlene E. McKeown'
'Richard G. Ball'
'Mary Ann Powles'
'Lai Yeung'
'Paul Liberator'
'Guy Harris'

_publ_section_title
;
 Isolation and Structure Elucidation of Parnafungins, Antifungal Natural
 Products that Inhibit mRNA Polyadenylation
;
_journal_name_full 'Journal of the American Chemical Society'
_journal_page_first 7060
_journal_page_last 7066
_journal_paper_doi 10.1021/ja711209p
_journal_volume 130
_journal_year 2008
_chemical_absolute_configuration ad
_chemical_formula_moiety 'C30 H22 Cl N O9'
_chemical_formula_sum 'C30 H22 Cl N O9'
_chemical_formula_weight 575.94
_chemical_name_common parc0107b
_space_group_IT_number 19
_symmetry_cell_setting orthorhombic
_symmetry_Int_Tables_number 19
_symmetry_space_group_name_Hall 'P 2ac 2ab'
_symmetry_space_group_name_H-M 'P 21 21 21'
_audit_creation_date 2007-12-05
_audit_creation_method cif4csd
_cell_angle_alpha 90.00
_cell_angle_beta 90.00
_cell_angle_gamma 90.00
_cell_formula_units_Z 4
_cell_length_a 7.6433(7)
_cell_length_b 11.0235(10)
_cell_length_c 29.784(3)
_cell_volume 2509.5(4)
_diffrn_ambient_temperature 100
_diffrn_measured_fraction_theta_full 0.995
_diffrn_measured_fraction_theta_max 0.995
_diffrn_measurement_device '\k-geometry diffractometer'
_diffrn_radiation_type 'Mo K\a'
_diffrn_reflns_av_R_equivalents 0.0746
_diffrn_reflns_av_sigmaI/netI 0.0590
_diffrn_reflns_limit_h_max 10
_diffrn_reflns_limit_h_min -10
_diffrn_reflns_limit_k_max 14
_diffrn_reflns_limit_k_min -14
_diffrn_reflns_limit_l_max 39
_diffrn_reflns_limit_l_min -39
_diffrn_reflns_number 33867
_diffrn_reflns_theta_full 28.20
_diffrn_reflns_theta_max 28.20
_diffrn_reflns_theta_min 1.97
_exptl_absorpt_coefficient_mu 0.21
_exptl_absorpt_correction_T_max 0.995
_exptl_absorpt_correction_T_min 0.770
_exptl_absorpt_correction_type multi-scan
_exptl_crystal_colour clear
_exptl_crystal_density_diffrn 1.524
_exptl_crystal_F_000 1192
_exptl_crystal_size_max 0.280
_exptl_crystal_size_mid 0.060
_exptl_crystal_size_min 0.025
_refine_ls_abs_structure_details 'Flack H D (1983), Acta Cryst. A39, 876-881'
_refine_ls_abs_structure_Flack 0.00(7)
_refine_ls_goodness_of_fit_ref 1.029
_refine_ls_number_parameters 373
_refine_ls_number_reflns 6132
_refine_ls_R_factor_gt 0.0424
_refine_ls_wR_factor_ref 0.0942
_reflns_number_gt 4451
_reflns_number_total 6132
_cod_data_source_file ja711209p-file005.cif
_cod_data_source_block MDC071
_cod_database_code 4107837

loop_
_symmetry_equiv_pos_site_id
_symmetry_equiv_pos_as_xyz
1 x,y,z
2 1/2-x,-y,1/2+z
3 1/2+x,1/2-y,-z
4 -x,1/2+y,1/2-z

loop_
_atom_site_label
_atom_site_chemical_conn_number
_atom_site_type_symbol
_atom_site_occupancy
_atom_site_fract_x
_atom_site_fract_y
_atom_site_fract_z
_atom_site_U_iso_or_equiv
_atom_site_adp_type
_atom_site_calc_flag
_atom_site_refinement_flags
_atom_site_symmetry_multiplicity
C1 1 C 1 -0.2529(3) -0.4328(2) -0.11362(8) 0.0202(5) Uani d . 1
C2 2 C 1 -0.2760(3) -0.4501(2) -0.06879(8) 0.0178(5) Uani d . 1
C3 3 C 1 -0.2831(3) -0.3517(2) -0.03583(8) 0.0190(5) Uani d . 1
C4 4 C 1 -0.2380(3) -0.3850(2) 0.01050(8) 0.0179(5) Uani d . 1
C5 5 C 1 -0.2437(3) -0.2993(2) 0.04534(8) 0.0189(5) Uani d . 1
C6 6 C 1 -0.1863(3) -0.3284(2) 0.08880(8) 0.0186(5) Uani d . 1
C7 7 C 1 -0.1887(3) -0.2428(2) 0.12684(8) 0.0197(5) Uani d . 1
C8 8 C 1 -0.2098(3) -0.1179(2) 0.12739(9) 0.0238(6) Uani d . 1
H8 9 H 1 -0.2368 -0.0770 0.1002 0.029 Uiso calc R 1
C9 10 C 1 -0.1925(3) -0.0500(2) 0.16703(9) 0.0269(6) Uani d . 1
H9 11 H 1 -0.2112 0.0352 0.1660 0.032 Uiso calc R 1
C10 12 C 1 -0.1491(3) -0.1035(2) 0.20740(9) 0.0251(6) Uani d . 1
H10 13 H 1 -0.1335 -0.0566 0.2339 0.030 Uiso calc R 1
C11 14 C 1 -0.1290(3) -0.2286(2) 0.20775(8) 0.0225(5) Uani d . 1
C12 15 C 1 -0.0687(4) -0.3166(3) 0.24138(9) 0.0298(6) Uani d . 1
C13 16 C 1 -0.1545(3) -0.2939(2) 0.16897(8) 0.0194(5) Uani d . 1
C14 17 C 1 -0.0433(3) -0.4813(2) 0.14116(8) 0.0220(5) Uani d . 1
H14A 18 H 1 -0.0550 -0.5700 0.1455 0.026 Uiso calc R 1
H14B 19 H 1 0.0823 -0.4599 0.1428 0.026 Uiso calc R 1
C15 20 C 1 -0.1172(3) -0.4449(2) 0.09607(8) 0.0185(5) Uani d . 1
C16 21 C 1 -0.1091(3) -0.5301(2) 0.06208(8) 0.0185(5) Uani d . 1
H16 22 H 1 -0.0615 -0.6083 0.0676 0.022 Uiso calc R 1
C17 23 C 1 -0.1708(3) -0.5004(2) 0.02010(8) 0.0175(5) Uani d . 1
C18 24 C 1 -0.2838(3) -0.5765(2) -0.04886(8) 0.0179(5) Uani d . 1
C19 25 C 1 -0.2305(3) -0.6753(2) -0.08204(8) 0.0200(5) Uani d . 1
H19 26 H 1 -0.1000 -0.6741 -0.0844 0.024 Uiso calc R 1
C20 27 C 1 -0.3037(3) -0.6544(2) -0.12848(8) 0.0230(6) Uani d . 1
H20A 28 H 1 -0.4332 -0.6547 -0.1272 0.028 Uiso calc R 1
H20B 29 H 1 -0.2661 -0.7208 -0.1487 0.028 Uiso calc R 1
C21 30 C 1 -0.2403(3) -0.5338(2) -0.14691(8) 0.0223(6) Uani d . 1
H21A 31 H 1 -0.1170 -0.5424 -0.1565 0.027 Uiso calc R 1
H21B 32 H 1 -0.3105 -0.5127 -0.1737 0.027 Uiso calc R 1
C22 33 C 1 -0.1625(3) -0.2913(2) -0.17111(8) 0.0218(5) Uani d . 1
H22A 34 H 1 -0.2475 -0.3071 -0.1955 0.026 Uiso calc R 1
H22B 35 H 1 -0.0586 -0.3434 -0.1760 0.026 Uiso calc R 1
C23 36 C 1 -0.1102(3) -0.1601(2) -0.17100(9) 0.0206(5) Uani d . 1
C24 37 C 1 -0.0814(3) -0.0967(2) -0.13124(8) 0.0221(5) Uani d . 1
H24 38 H 1 -0.1031 -0.1354 -0.1033 0.026 Uiso calc R 1
C25 39 C 1 -0.0217(3) 0.0218(2) -0.13185(9) 0.0257(6) Uani d . 1
H25 40 H 1 -0.0031 0.0647 -0.1046 0.031 Uiso calc R 1
C26 41 C 1 0.0102(3) 0.0762(2) -0.17251(10) 0.0274(6) Uani d . 1
C27 42 C 1 -0.0216(4) 0.0176(3) -0.21247(10) 0.0309(7) Uani d . 1
H27 43 H 1 -0.0019 0.0578 -0.2402 0.037 Uiso calc R 1
C28 44 C 1 -0.0830(3) -0.1010(2) -0.21173(9) 0.0276(6) Uani d . 1
H28 45 H 1 -0.1064 -0.1420 -0.2391 0.033 Uiso calc R 1
C29 46 C 1 -0.4650(3) -0.6048(2) -0.02910(8) 0.0188(5) Uani d . 1
C30 47 C 1 -0.7645(3) -0.6252(3) -0.04619(10) 0.0376(8) Uani d . 1
H30A 48 H 1 -0.8009 -0.5667 -0.0232 0.056 Uiso calc R 1
H30B 49 H 1 -0.7688 -0.7073 -0.0337 0.056 Uiso calc R 1
H30C 50 H 1 -0.8435 -0.6198 -0.0720 0.056 Uiso calc R 1
Cl1 51 Cl 1 0.10094(10) 0.22201(6) -0.17375(3) 0.03937(19) Uani d . 1
N1 52 N 1 -0.1397(3) -0.41759(18) 0.17549(7) 0.0233(5) Uani d . 1
O1 53 O 1 -0.2403(2) -0.31714(15) -0.12813(6) 0.0240(4) Uani d . 1
O2 54 O 1 -0.3207(2) -0.24500(15) -0.04528(6) 0.0240(4) Uani d . 1
O3 55 O 1 -0.3042(3) -0.18631(14) 0.03702(6) 0.0256(4) Uani d . 1
H3 56 H 1 -0.3258 -0.1791 0.0095 0.038 Uiso calc R 1
O4 57 O 1 -0.0212(3) -0.30825(19) 0.27929(6) 0.0370(5) Uani d . 1
O5 58 O 1 -0.0673(2) -0.43056(16) 0.21993(6) 0.0288(4) Uani d . 1
O6 59 O 1 -0.1610(2) -0.58830(14) -0.01244(5) 0.0180(4) Uani d . 1
O7 60 O 1 -0.4930(2) -0.63183(15) 0.00965(6) 0.0212(4) Uani d . 1
O8 61 O 1 -0.5874(2) -0.59797(16) -0.06042(6) 0.0275(4) Uani d . 1
O9 62 O 1 -0.2798(2) -0.79096(14) -0.06610(6) 0.0225(4) Uani d . 1
H9A 63 H 1 -0.2065 -0.8149 -0.0471 0.034 Uiso calc R 1

loop_
_atom_site_aniso_label
_atom_site_aniso_U_11
_atom_site_aniso_U_22
_atom_site_aniso_U_33
_atom_site_aniso_U_23
_atom_site_aniso_U_13
_atom_site_aniso_U_12
C1 0.0142(12) 0.0213(13) 0.0251(13) 0.0018(11) -0.0005(10) -0.0013(10)
C2 0.0141(12) 0.0182(12) 0.0211(13) 0.0029(10) -0.0010(10) -0.0025(9)
C3 0.0133(11) 0.0187(12) 0.0250(14) 0.0025(10) 0.0007(10) -0.0010(9)
C4 0.0135(11) 0.0181(12) 0.0220(12) 0.0034(10) -0.0010(10) 0.0003(10)
C5 0.0158(12) 0.0159(12) 0.0249(13) 0.0031(10) 0.0006(10) 0.0000(10)
C6 0.0149(12) 0.0181(12) 0.0229(13) 0.0018(10) 0.0024(10) -0.0017(10)
C7 0.0168(12) 0.0221(13) 0.0201(13) -0.0002(10) 0.0031(10) -0.0012(10)
C8 0.0266(14) 0.0197(13) 0.0252(14) 0.0036(11) 0.0041(11) -0.0017(11)
C9 0.0302(14) 0.0196(13) 0.0310(15) -0.0033(12) 0.0068(13) -0.0039(11)
C10 0.0240(14) 0.0241(14) 0.0272(14) -0.0054(11) 0.0058(11) -0.0043(11)
C11 0.0163(13) 0.0287(13) 0.0225(13) 0.0003(11) -0.0007(10) -0.0030(11)
C12 0.0243(15) 0.0374(16) 0.0277(15) -0.0053(13) 0.0002(12) -0.0046(13)
C13 0.0178(12) 0.0180(12) 0.0225(13) -0.0006(11) 0.0020(10) -0.0011(10)
C14 0.0219(13) 0.0210(13) 0.0230(13) -0.0005(11) -0.0023(11) 0.0027(10)
C15 0.0127(11) 0.0213(12) 0.0216(13) 0.0015(10) 0.0017(10) -0.0030(10)
C16 0.0171(12) 0.0176(12) 0.0207(13) 0.0010(10) 0.0000(10) 0.0008(10)
C17 0.0114(11) 0.0176(12) 0.0235(13) 0.0009(10) 0.0025(10) -0.0008(9)
C18 0.0134(11) 0.0203(12) 0.0200(12) 0.0007(10) -0.0025(10) -0.0012(10)
C19 0.0161(12) 0.0195(12) 0.0244(13) 0.0011(10) -0.0009(10) -0.0027(10)
C20 0.0232(13) 0.0223(13) 0.0235(14) -0.0007(11) -0.0026(11) -0.0006(10)
C21 0.0225(13) 0.0248(13) 0.0197(13) 0.0000(10) -0.0017(11) -0.0004(11)
C22 0.0202(12) 0.0250(13) 0.0202(13) 0.0038(11) 0.0045(10) -0.0005(11)
C23 0.0143(11) 0.0220(12) 0.0254(13) 0.0050(11) -0.0011(11) 0.0015(10)
C24 0.0176(12) 0.0250(13) 0.0236(13) 0.0044(11) 0.0012(10) 0.0031(11)
C25 0.0209(13) 0.0280(15) 0.0282(15) 0.0020(12) 0.0001(12) 0.0026(11)
C26 0.0209(13) 0.0228(13) 0.0386(16) 0.0070(13) -0.0003(12) 0.0007(11)
C27 0.0302(15) 0.0313(15) 0.0311(16) 0.0164(13) -0.0018(13) -0.0020(12)
C28 0.0274(14) 0.0313(15) 0.0240(14) 0.0072(12) -0.0018(11) -0.0037(12)
C29 0.0165(12) 0.0115(12) 0.0285(14) 0.0013(10) -0.0029(10) 0.0018(9)
C30 0.0139(13) 0.0492(18) 0.0496(19) 0.0252(15) -0.0057(13) -0.0096(13)
Cl1 0.0384(4) 0.0258(3) 0.0540(5) 0.0087(3) 0.0038(4) -0.0060(3)
N1 0.0292(12) 0.0236(11) 0.0172(11) 0.0019(9) -0.0037(9) 0.0022(9)
O1 0.0271(10) 0.0227(9) 0.0223(9) 0.0034(7) 0.0068(8) -0.0005(8)
O2 0.0267(10) 0.0193(9) 0.0259(10) 0.0022(8) 0.0009(8) 0.0034(7)
O3 0.0375(11) 0.0182(9) 0.0210(9) 0.0036(7) -0.0023(9) 0.0069(8)
O4 0.0422(12) 0.0443(12) 0.0245(10) 0.0025(9) -0.0041(9) -0.0022(10)
O5 0.0332(11) 0.0300(10) 0.0231(10) 0.0015(8) -0.0056(8) 0.0018(8)
O6 0.0154(8) 0.0185(8) 0.0201(9) -0.0019(7) -0.0016(7) 0.0017(7)
O7 0.0174(9) 0.0225(9) 0.0237(9) 0.0027(8) 0.0018(8) -0.0009(7)
O8 0.0128(8) 0.0368(11) 0.0328(10) 0.0160(9) -0.0045(8) -0.0059(8)
O9 0.0223(9) 0.0166(9) 0.0286(10) 0.0026(8) -0.0047(8) -0.0014(7)

loop_
_geom_angle_atom_site_label_1
_geom_angle_atom_site_label_2
_geom_angle_atom_site_label_3
_geom_angle
_geom_angle_publ_flag
C1 O1 C22 120.07(18) yes
N1 O5 C12 108.96(18) yes
C17 O6 C18 115.63(17) yes
C29 O8 C30 116.3(2) yes
C5 O3 H3 109.00 ?
C19 O9 H9A 109.00 ?
O5 N1 C14 113.98(19) yes
C13 N1 C14 115.0(2) yes
O5 N1 C13 104.97(18) yes
C2 C1 C21 123.7(2) ?
O1 C1 C2 117.1(2) yes
O1 C1 C21 119.1(2) yes
C3 C2 C18 114.7(2) ?
C1 C2 C18 121.2(2) ?
C1 C2 C3 124.0(2) ?
C2 C3 C4 115.85(19) ?
O2 C3 C4 120.2(2) yes
O2 C3 C2 123.9(2) yes
C3 C4 C5 121.3(2) ?
C3 C4 C17 120.3(2) ?
C5 C4 C17 118.1(2) ?
O3 C5 C4 119.7(2) yes
C4 C5 C6 121.2(2) ?
O3 C5 C6 119.1(2) yes
C5 C6 C15 117.9(2) ?
C5 C6 C7 123.9(2) ?
C7 C6 C15 118.1(2) ?
C6 C7 C13 115.4(2) ?
C6 C7 C8 130.2(2) ?
C8 C7 C13 114.3(2) ?
C7 C8 C9 121.9(2) ?
C8 C9 C10 121.8(2) ?
C9 C10 C11 117.3(2) ?
C10 C11 C12 134.1(2) ?
C10 C11 C13 119.9(2) ?
C12 C11 C13 105.8(2) ?
O4 C12 O5 119.8(3) yes
O5 C12 C11 106.4(2) yes
O4 C12 C11 133.8(3) yes
N1 C13 C11 112.8(2) yes
N1 C13 C7 122.6(2) yes
C7 C13 C11 124.7(2) ?
N1 C14 C15 108.04(19) yes
C6 C15 C14 121.3(2) ?
C14 C15 C16 117.0(2) ?
C6 C15 C16 121.7(2) ?
C15 C16 C17 119.2(2) ?
O6 C17 C16 117.07(19) yes
C4 C17 C16 121.8(2) ?
O6 C17 C4 121.1(2) yes
O6 C18 C29 106.29(18) yes
O6 C18 C2 110.63(18) yes
O6 C18 C19 104.44(17) yes
C19 C18 C29 110.10(18) ?
C2 C18 C19 113.08(19) ?
C2 C18 C29 111.84(18) ?
O9 C19 C18 110.83(19) yes
O9 C19 C20 110.31(18) yes
C18 C19 C20 112.67(19) ?
C19 C20 C21 110.29(19) ?
C1 C21 C20 113.1(2) ?
O1 C22 C23 107.38(19) yes
C22 C23 C28 119.3(2) ?
C24 C23 C28 118.8(2) ?
C22 C23 C24 121.9(2) ?
C23 C24 C25 121.0(2) ?
C24 C25 C26 118.8(2) ?
Cl1 C26 C25 119.3(2) yes
C25 C26 C27 121.8(2) ?
Cl1 C26 C27 118.9(2) yes
C26 C27 C28 119.2(3) ?
C23 C28 C27 120.3(2) ?
O8 C29 C18 110.83(19) yes
O7 C29 O8 124.1(2) yes
O7 C29 C18 125.0(2) yes
C7 C8 H8 119.00 ?
C9 C8 H8 119.00 ?
C8 C9 H9 119.00 ?
C10 C9 H9 119.00 ?
C9 C10 H10 121.00 ?
C11 C10 H10 121.00 ?
N1 C14 H14A 110.00 ?
N1 C14 H14B 110.00 ?
C15 C14 H14A 110.00 ?
C15 C14 H14B 110.00 ?
H14A C14 H14B 108.00 ?
C15 C16 H16 120.00 ?
C17 C16 H16 120.00 ?
O9 C19 H19 108.00 ?
C18 C19 H19 108.00 ?
C20 C19 H19 108.00 ?
C19 C20 H20A 110.00 ?
C19 C20 H20B 110.00 ?
C21 C20 H20A 110.00 ?
C21 C20 H20B 110.00 ?
H20A C20 H20B 108.00 ?
C1 C21 H21A 109.00 ?
C1 C21 H21B 109.00 ?
C20 C21 H21A 109.00 ?
C20 C21 H21B 109.00 ?
H21A C21 H21B 108.00 ?
O1 C22 H22A 110.00 ?
O1 C22 H22B 110.00 ?
C23 C22 H22A 110.00 ?
C23 C22 H22B 110.00 ?
H22A C22 H22B 108.00 ?
C23 C24 H24 119.00 ?
C25 C24 H24 120.00 ?
C24 C25 H25 121.00 ?
C26 C25 H25 121.00 ?
C26 C27 H27 120.00 ?
C28 C27 H27 120.00 ?
C23 C28 H28 120.00 ?
C27 C28 H28 120.00 ?
O8 C30 H30A 109.00 ?
O8 C30 H30B 109.00 ?
O8 C30 H30C 109.00 ?
H30A C30 H30B 109.00 ?
H30A C30 H30C 109.00 ?
H30B C30 H30C 109.00 ?

loop_
_geom_bond_atom_site_label_1
_geom_bond_atom_site_label_2
_geom_bond_distance
_geom_bond_publ_flag
Cl1 C26 1.751(2) yes
O1 C1 1.350(3) yes
O1 C22 1.440(3) yes
O2 C3 1.243(3) yes
O3 C5 1.352(3) yes
O4 C12 1.190(3) yes
O5 N1 1.442(3) yes
O5 C12 1.409(4) yes
O6 C17 1.373(3) yes
O6 C18 1.440(3) yes
O7 C29 1.211(3) yes
O8 C29 1.323(3) yes
O8 C30 1.450(3) yes
O9 C19 1.412(3) yes
O3 H3 0.8400 ?
O9 H9A 0.8400 ?
N1 C14 1.443(3) yes
N1 C13 1.382(3) yes
C1 C21 1.494(3) ?
C1 C2 1.360(3) ?
C2 C3 1.464(3) ?
C2 C18 1.516(3) ?
C3 C4 1.469(3) ?
C4 C5 1.404(3) ?
C4 C17 1.401(3) ?
C5 C6 1.404(3) ?
C6 C7 1.475(3) ?
C6 C15 1.405(3) ?
C7 C13 1.400(3) ?
C7 C8 1.386(3) ?
C8 C9 1.404(4) ?
C9 C10 1.380(4) ?
C10 C11 1.388(3) ?
C11 C12 1.469(4) ?
C11 C13 1.375(3) ?
C14 C15 1.511(3) ?
C15 C16 1.382(3) ?
C16 C17 1.376(3) ?
C18 C19 1.526(3) ?
C18 C29 1.537(3) ?
C19 C20 1.510(3) ?
C20 C21 1.518(3) ?
C22 C23 1.501(3) ?
C23 C28 1.393(4) ?
C23 C24 1.393(3) ?
C24 C25 1.384(3) ?
C25 C26 1.373(4) ?
C26 C27 1.376(4) ?
C27 C28 1.389(4) ?
C8 H8 0.9500 ?
C9 H9 0.9500 ?
C10 H10 0.9500 ?
C14 H14A 0.9900 ?
C14 H14B 0.9900 ?
C16 H16 0.9500 ?
C19 H19 1.0000 ?
C20 H20A 0.9900 ?
C20 H20B 0.9900 ?
C21 H21A 0.9900 ?
C21 H21B 0.9900 ?
C22 H22A 0.9900 ?
C22 H22B 0.9900 ?
C24 H24 0.9500 ?
C25 H25 0.9500 ?
C27 H27 0.9500 ?
C28 H28 0.9500 ?
C30 H30A 0.9800 ?
C30 H30B 0.9800 ?
C30 H30C 0.9800 ?
